data_7208172
loop_
_publ_author_name
'Chiya, Thabang J.'
'Lemmerer, Andreas'

_publ_section_title
;
 Stoichiometric variation in two molecular salts of the anti-tuberculosis
 drug isoniazid with 2-butynoic acid
;
_journal_issue 16
_journal_name_full CrystEngComm
_journal_page_first 5124
_journal_paper_doi 10.1039/c2ce25101a
_journal_volume 14
_journal_year 2012
_chemical_absolute_configuration unk
_chemical_formula_moiety 'C10 H11 N3 O3'
_chemical_formula_sum 'C10 H11 N3 O3'
_chemical_formula_weight 221.22
_chemical_name_systematic
;
((4-(hydrazinylcarbonyl)pyridinium)?(but-2-yn-1-olate)
;
_space_group_IT_number 4
_symmetry_cell_setting monoclinic
_symmetry_space_group_name_Hall 'P 2yb'
_symmetry_space_group_name_H-M 'P 1 21 1'
_atom_sites_solution_hydrogens geom
_atom_sites_solution_primary direct
_atom_sites_solution_secondary difmap
_audit_conform_dict_location ftp://ftp.iucr.org/pub/cif_core.dic
_audit_conform_dict_name cif_core.dic
_audit_conform_dict_version 2.3
_audit_creation_date 2011-12-26T11:32:36-00:00
_audit_creation_method 'WinGX routine CIF_UPDATE'
_cell_angle_alpha 90
_cell_angle_beta 94.825(2)
_cell_angle_gamma 90
_cell_formula_units_Z 2
_cell_length_a 3.78490(10)
_cell_length_b 7.6754(3)
_cell_length_c 18.1962(6)
_cell_measurement_reflns_used 2726
_cell_measurement_temperature 173(2)
_cell_measurement_theta_max 28.21
_cell_measurement_theta_min 2.25
_cell_volume 526.74(3)
_computing_cell_refinement 'SAINT-Plus (Bruker, 2004)'
_computing_data_collection 'APEX2 (Bruker, 2005)'
_computing_data_reduction 'SAINT-Plus and XPREP (Bruker 2004)'
_computing_molecular_graphics
;
Ortep-3 for Windows (Farrugia, 1997) and DIAMOND (Brandenburg, 1999)
;
_computing_publication_material
;
WinGX publication routines (Farrugia, 1999) and PLATON (Spek, 2009)
;
_computing_structure_refinement 'SHELXL-97 (Sheldrick, 2008)'
_computing_structure_solution 'SHELXS-97 (Sheldrick, 2008)'
_diffrn_ambient_temperature 173(2)
_diffrn_measured_fraction_theta_full 0.998
_diffrn_measured_fraction_theta_max 0.998
_diffrn_measurement_device_type 'Bruker APEX II CCD area detector'
_diffrn_measurement_method '\w scans'
_diffrn_radiation_monochromator graphite
_diffrn_radiation_type MoK\a
_diffrn_radiation_wavelength 0.71073
_diffrn_reflns_av_R_equivalents 0.0304
_diffrn_reflns_av_unetI/netI 0.0258
_diffrn_reflns_limit_h_max 5
_diffrn_reflns_limit_h_min -5
_diffrn_reflns_limit_k_max 10
_diffrn_reflns_limit_k_min -10
_diffrn_reflns_limit_l_max 23
_diffrn_reflns_limit_l_min -21
_diffrn_reflns_number 4782
_diffrn_reflns_theta_full 28
_diffrn_reflns_theta_max 28
_diffrn_reflns_theta_min 2.25
_diffrn_standards_number 0
_exptl_absorpt_coefficient_mu 0.106
_exptl_absorpt_correction_T_max 0.9916
_exptl_absorpt_correction_T_min 0.9471
_exptl_absorpt_correction_type multi-scan
_exptl_absorpt_process_details 'SADABS (Sheldrick, 1996)'
_exptl_crystal_colour colourless
_exptl_crystal_density_diffrn 1.395
_exptl_crystal_density_method 'not measured'
_exptl_crystal_description block
_exptl_crystal_F_000 232
_exptl_crystal_size_max 0.52
_exptl_crystal_size_mid 0.3
_exptl_crystal_size_min 0.08
_refine_diff_density_max 0.191
_refine_diff_density_min -0.163
_refine_diff_density_rms 0.036
_refine_ls_extinction_method none
_refine_ls_goodness_of_fit_ref 0.964
_refine_ls_hydrogen_treatment mixed
_refine_ls_matrix_type full
_refine_ls_number_parameters 162
_refine_ls_number_reflns 1344
_refine_ls_number_restraints 1
_refine_ls_restrained_S_all 0.964
_refine_ls_R_factor_all 0.0335
_refine_ls_R_factor_gt 0.0316
_refine_ls_shift/su_max 0.001
_refine_ls_shift/su_mean 0
_refine_ls_structure_factor_coef Fsqd
_refine_ls_weighting_details 'calc w=1/[\s^2^(Fo^2^)+(0.0704P)^2^+0.0500P] where P=(Fo^2^+2Fc^2^)/3'
_refine_ls_weighting_scheme calc
_refine_ls_wR_factor_gt 0.0904
_refine_ls_wR_factor_ref 0.093
_reflns_number_gt 1283
_reflns_number_total 1344
_reflns_threshold_expression >2sigma(I)
_cod_data_source_file c2ce25101a.txt
_cod_data_source_block 1
_cod_depositor_comments
;
The following automatic conversions were performed:

'_symmetry_cell_setting' value 'Monoclinic' changed to 'monoclinic'
according to /home/saulius/struct/CIF-dictionaries/cif_core.dic
dictionary named 'cif_core.dic' version 2.4.1 from 2010-06-29.

Automatic conversion script
Id: cif_fix_values 1891 2012-01-12 08:04:46Z andrius 
;
_cod_original_sg_symbol_H-M P2(1)
_cod_database_code 7208172

loop_
_space_group_symop_operation_xyz
'x, y, z'
'-x, y+1/2, -z'

loop_
_atom_site_label
_atom_site_type_symbol
_atom_site_fract_x
_atom_site_fract_y
_atom_site_fract_z
_atom_site_U_iso_or_equiv
_atom_site_adp_type
_atom_site_occupancy
_atom_site_symmetry_multiplicity
_atom_site_calc_flag
_atom_site_refinement_flags
C1 C 0.0288(4) 0.1491(2) 0.15433(9) 0.0240(3) Uani 1 1 d .
C2 C 0.0599(5) 0.1112(2) 0.22941(9) 0.0314(4) Uani 1 1 d .
H2A H -0.0002 -0.001 0.2466 0.038 Uiso 1 1 calc R
C3 C 0.1794(5) 0.2394(3) 0.27838(10) 0.0335(4) Uani 1 1 d .
H3 H 0.2037 0.2133 0.3296 0.04 Uiso 1 1 calc R
C4 C 0.2348(5) 0.4371(2) 0.18430(10) 0.0320(4) Uani 1 1 d .
H4 H 0.2959 0.5508 0.169 0.038 Uiso 1 1 calc R
C5 C 0.1199(5) 0.3151(2) 0.13150(9) 0.0292(4) Uani 1 1 d .
H5 H 0.1034 0.3441 0.0806 0.035 Uiso 1 1 calc R
C6 C -0.0951(4) 0.0175(2) 0.09618(9) 0.0248(3) Uani 1 1 d .
N1 N -0.2632(4) -0.12137(19) 0.12074(8) 0.0275(3) Uani 1 1 d .
H1 H -0.293(6) -0.141(4) 0.1663(14) 0.037(6) Uiso 1 1 d .
N2 N 0.2619(4) 0.3986(2) 0.25632(8) 0.0302(3) Uani 1 1 d .
H2 H 0.373(10) 0.485(6) 0.3027(19) 0.087(12) Uiso 1 1 d .
N3 N -0.4068(5) -0.2543(2) 0.07325(8) 0.0337(4) Uani 1 1 d .
H3A H -0.231(6) -0.295(4) 0.0463(13) 0.039(6) Uiso 1 1 d .
H3B H -0.567(8) -0.198(5) 0.0367(15) 0.059(9) Uiso 1 1 d .
O1 O -0.0426(4) 0.03927(19) 0.03104(7) 0.0352(3) Uani 1 1 d .
C7 C 0.5774(5) 0.7502(3) 0.33008(9) 0.0299(4) Uani 1 1 d .
C8 C 0.6820(5) 0.8895(3) 0.38215(10) 0.0314(4) Uani 1 1 d .
C9 C 0.7718(5) 1.0046(3) 0.42301(10) 0.0325(4) Uani 1 1 d .
C10 C 0.8876(6) 1.1454(3) 0.47416(13) 0.0481(6) Uani 1 1 d .
H10A H 0.7777 1.1303 0.5206 0.072 Uiso 1 1 calc R
H10B H 0.8162 1.258 0.4522 0.072 Uiso 1 1 calc R
H10C H 1.1462 1.142 0.4838 0.072 Uiso 1 1 calc R
O2 O 0.4690(4) 0.6099(2) 0.35840(7) 0.0417(4) Uani 1 1 d .
O3 O 0.5953(5) 0.7725(2) 0.26400(8) 0.0491(5) Uani 1 1 d .

loop_
_atom_site_aniso_label
_atom_site_aniso_U_11
_atom_site_aniso_U_22
_atom_site_aniso_U_33
_atom_site_aniso_U_23
_atom_site_aniso_U_13
_atom_site_aniso_U_12
C1 0.0264(8) 0.0217(8) 0.0239(7) 0.0013(6) 0.0025(6) -0.0008(6)
C2 0.0436(10) 0.0235(8) 0.0266(8) 0.0028(7) 0.0005(7) -0.0102(8)
C3 0.0446(10) 0.0307(9) 0.0248(8) 0.0027(7) -0.0003(7) -0.0105(8)
C4 0.0425(11) 0.0228(8) 0.0311(9) 0.0020(7) 0.0044(7) -0.0068(7)
C5 0.0401(10) 0.0233(8) 0.0244(8) 0.0028(6) 0.0040(7) -0.0039(7)
C6 0.0285(8) 0.0219(8) 0.0240(7) 0.0004(6) 0.0026(6) 0.0015(6)
N1 0.0398(8) 0.0219(7) 0.0213(6) -0.0023(5) 0.0057(5) -0.0053(6)
N2 0.0372(8) 0.0253(7) 0.0281(7) -0.0017(6) 0.0026(6) -0.0060(6)
N3 0.0488(9) 0.0260(7) 0.0272(7) -0.0080(6) 0.0079(6) -0.0116(7)
O1 0.0517(8) 0.0318(6) 0.0227(6) 0.0001(5) 0.0070(5) -0.0097(6)
C7 0.0373(9) 0.0280(8) 0.0246(8) -0.0016(7) 0.0042(6) -0.0070(8)
C8 0.0379(9) 0.0298(9) 0.0264(8) 0.0018(7) 0.0021(6) -0.0048(8)
C9 0.0378(9) 0.0317(9) 0.0282(8) -0.0034(7) 0.0041(7) -0.0049(8)
C10 0.0522(13) 0.0496(13) 0.0433(11) -0.0224(10) 0.0091(9) -0.0155(11)
O2 0.0672(10) 0.0326(7) 0.0254(6) -0.0006(6) 0.0051(6) -0.0194(7)
O3 0.0859(12) 0.0387(9) 0.0235(7) -0.0012(6) 0.0085(6) -0.0270(8)

loop_
_atom_type_symbol
_atom_type_description
_atom_type_scat_dispersion_real
_atom_type_scat_dispersion_imag
_atom_type_scat_source
C C 0.0033 0 'International Tables Vol C Tables 4.2.6.8 and 6.1.1.4'
H H 0 0 'International Tables Vol C Tables 4.2.6.8 and 6.1.1.4'
N N 0.0061 0 'International Tables Vol C Tables 4.2.6.8 and 6.1.1.4'
O O 0.0106 0 'International Tables Vol C Tables 4.2.6.8 and 6.1.1.4'

loop_
_exptl_crystal_face_index_h
_exptl_crystal_face_index_k
_exptl_crystal_face_index_l
_exptl_crystal_face_perp_dist
2 2 1 0.185
1 -1 1 0.272
0 -1 0 0.15
0 1 0 0.145
-1 0 -1 0.225
0 0 -1 0.037
0 0 1 0.04

loop_
_geom_angle_atom_site_label_1
_geom_angle_atom_site_label_2
_geom_angle_atom_site_label_3
_geom_angle
C5 C1 C2 118.79(15)
C5 C1 C6 118.25(14)
C2 C1 C6 122.96(14)
C3 C2 C1 118.77(16)
C3 C2 H2A 120.6
C1 C2 H2A 120.6
N2 C3 C2 122.20(16)
N2 C3 H3 118.9
C2 C3 H3 118.9
N2 C4 C5 121.54(16)
N2 C4 H4 119.2
C5 C4 H4 119.2
C4 C5 C1 118.87(15)
C4 C5 H5 120.6
C1 C5 H5 120.6
O1 C6 N1 123.39(16)
O1 C6 C1 121.28(15)
N1 C6 C1 115.33(14)
C6 N1 N3 122.64(14)
C6 N1 H1 124.3(18)
N3 N1 H1 113.0(18)
C3 N2 C4 119.82(16)
C3 N2 H2 113(2)
C4 N2 H2 127(2)
N1 N3 H3A 108.4(16)
N1 N3 H3B 106(2)
H3A N3 H3B 103(2)
O3 C7 O2 124.15(17)
O3 C7 C8 120.11(17)
O2 C7 C8 115.74(14)
C9 C8 C7 178.24(18)
C8 C9 C10 179.1(2)
C9 C10 H10A 109.5
C9 C10 H10B 109.5
H10A C10 H10B 109.5
C9 C10 H10C 109.5
H10A C10 H10C 109.5
H10B C10 H10C 109.5

loop_
_geom_bond_atom_site_label_1
_geom_bond_atom_site_label_2
_geom_bond_distance
C1 C5 1.392(2)
C1 C2 1.392(2)
C1 C6 1.509(2)
C2 C3 1.378(3)
C2 H2A 0.95
C3 N2 1.331(3)
C3 H3 0.95
C4 N2 1.339(2)
C4 C5 1.385(2)
C4 H4 0.95
C5 H5 0.95
C6 O1 1.230(2)
C6 N1 1.337(2)
N1 N3 1.415(2)
N1 H1 0.86(2)
N2 H2 1.13(4)
N3 H3A 0.91(3)
N3 H3B 0.96(3)
C7 O3 1.222(2)
C7 O2 1.277(2)
C7 C8 1.461(3)
C8 C9 1.186(3)
C9 C10 1.469(3)
C10 H10A 0.98
C10 H10B 0.98
C10 H10C 0.98

loop_
_geom_hbond_atom_site_label_D
_geom_hbond_atom_site_label_H
_geom_hbond_atom_site_label_A
_geom_hbond_distance_DH
_geom_hbond_distance_HA
_geom_hbond_distance_DA
_geom_hbond_angle_DHA
_geom_hbond_site_symmetry_A
N1 H1 O3 0.86(2) 1.98(3) 2.825(2) 169(3) 1_445
N2 H2 O2 1.13(4) 1.42(4) 2.540(2) 172(4) .
C4 H4 O3 0.95 2.61 3.203(2) 120.5 .
N3 H3A O1 0.91(3) 2.22(3) 3.090(2) 160(2) 2_545
N3 H3B O1 0.96(3) 2.55(3) 3.339(2) 139(2) 1_455

loop_
_geom_torsion_atom_site_label_1
_geom_torsion_atom_site_label_2
_geom_torsion_atom_site_label_3
_geom_torsion_atom_site_label_4
_geom_torsion
C5 C1 C2 C3 0.0(3)
C6 C1 C2 C3 179.25(17)
C1 C2 C3 N2 0.8(3)
N2 C4 C5 C1 0.4(3)
C2 C1 C5 C4 -0.6(3)
C6 C1 C5 C4 -179.87(16)
C5 C1 C6 O1 16.5(2)
C2 C1 C6 O1 -162.73(17)
C5 C1 C6 N1 -163.45(16)
C2 C1 C6 N1 17.3(2)
O1 C6 N1 N3 -2.1(3)
C1 C6 N1 N3 177.88(16)
C2 C3 N2 C4 -1.1(3)
C5 C4 N2 C3 0.4(3)
